data_4118654
loop_
_publ_author_name
'Atsutoshi Yokoyama'
'Jung Eun Han'
'Jaeheung Cho'
'Minoru Kubo'
'Takashi Ogura'
'Maxime A. Siegler'
'Kenneth D. Karlin'
'Wonwoo Nam'

_publ_section_title
;
 Chromium(IV)-Peroxo Complex Formation and Its Nitric Oxide Dioxygenase
 Reactivity
;
_journal_name_full 'Journal of the American Chemical Society'
_journal_page_first 15269
_journal_page_last 15272
_journal_paper_doi 10.1021/ja307384e
_journal_volume 134
_journal_year 2012
_chemical_formula_moiety '2(C12 H30 Cr N4 O3), 5(H2 O), 4(Cl), O'
_chemical_formula_sum 'C24 H70 Cl4 Cr2 N8 O12'
_chemical_formula_weight 908.68
_chemical_name_systematic
; 
 ? 
;
_space_group_IT_number 2
_symmetry_cell_setting triclinic
_symmetry_space_group_name_Hall '-P 1'
_symmetry_space_group_name_H-M 'P -1'
_atom_sites_solution_hydrogens geom
_atom_sites_solution_primary direct
_atom_sites_solution_secondary difmap
_audit_creation_method SHELXL-97
_cell_angle_alpha 84.462(2)
_cell_angle_beta 78.305(2)
_cell_angle_gamma 87.034(2)
_cell_formula_units_Z 2
_cell_length_a 8.7470(3)
_cell_length_b 13.3414(4)
_cell_length_c 17.9670(6)
_cell_measurement_reflns_used 3568
_cell_measurement_temperature 170(2)
_cell_measurement_theta_max 19.35
_cell_measurement_theta_min 2.32
_cell_volume 2042.48(12)
_computing_cell_refinement 'Bruker SAINT'
_computing_data_collection 'Bruker APEX2'
_computing_data_reduction 'Bruker SAINT'
_computing_molecular_graphics 'Bruker SHELXTL'
_computing_publication_material 'Bruker SHELXTL'
_computing_structure_refinement 'SHELXL-97 (Sheldrick, 2008)'
_computing_structure_solution 'SHELXS-97 (Sheldrick, 2008)'
_diffrn_ambient_temperature 170(2)
_diffrn_measured_fraction_theta_full 0.999
_diffrn_measured_fraction_theta_max 0.999
_diffrn_measurement_device_type 'Bruker APEX-II CCD'
_diffrn_measurement_method '\f and \w scans'
_diffrn_radiation_monochromator graphite
_diffrn_radiation_source 'fine-focus sealed tube'
_diffrn_radiation_type MoK\a
_diffrn_radiation_wavelength 0.71073
_diffrn_reflns_av_R_equivalents 0.0806
_diffrn_reflns_av_sigmaI/netI 0.0829
_diffrn_reflns_limit_h_max 10
_diffrn_reflns_limit_h_min -10
_diffrn_reflns_limit_k_max 15
_diffrn_reflns_limit_k_min -15
_diffrn_reflns_limit_l_max 21
_diffrn_reflns_limit_l_min -20
_diffrn_reflns_number 30396
_diffrn_reflns_theta_full 25.00
_diffrn_reflns_theta_max 25.00
_diffrn_reflns_theta_min 1.53
_exptl_absorpt_coefficient_mu 0.856
_exptl_absorpt_correction_T_max 0.917
_exptl_absorpt_correction_T_min 0.903
_exptl_absorpt_correction_type multi-scan
_exptl_absorpt_process_details 'SADABS; Sheldrick, 2003'
_exptl_crystal_colour purple
_exptl_crystal_density_diffrn 1.478
_exptl_crystal_description plate
_exptl_crystal_F_000 964
_exptl_crystal_size_max 0.20
_exptl_crystal_size_mid 0.10
_exptl_crystal_size_min 0.10
_refine_diff_density_max 0.463
_refine_diff_density_min -0.402
_refine_diff_density_rms 0.081
_refine_ls_extinction_coef 0.0032(5)
_refine_ls_extinction_expression Fc^*^=kFc[1+0.001xFc^2^\l^3^/sin(2\q)]^-1/4^
_refine_ls_extinction_method SHELXL
_refine_ls_goodness_of_fit_ref 1.024
_refine_ls_hydrogen_treatment mixed
_refine_ls_matrix_type full
_refine_ls_number_parameters 532
_refine_ls_number_reflns 7203
_refine_ls_number_restraints 27
_refine_ls_restrained_S_all 1.022
_refine_ls_R_factor_all 0.0972
_refine_ls_R_factor_gt 0.0497
_refine_ls_shift/su_max 0.001
_refine_ls_shift/su_mean 0.000
_refine_ls_structure_factor_coef Fsqd
_refine_ls_weighting_details 'calc w=1/[\s^2^(Fo^2^)+(0.0565P)^2^+0.1416P] where P=(Fo^2^+2Fc^2^)/3'
_refine_ls_weighting_scheme calc
_refine_ls_wR_factor_gt 0.1069
_refine_ls_wR_factor_ref 0.1256
_reflns_number_gt 4537
_reflns_number_total 7203
_reflns_threshold_expression I>2\s(I)
_cod_data_source_file ja307384e_si_003.cif
_cod_data_source_block 2prime
_cod_database_code 4118654

loop_
_symmetry_equiv_pos_as_xyz
'x, y, z'
'-x, -y, -z'

loop_
_atom_site_label
_atom_site_type_symbol
_atom_site_fract_x
_atom_site_fract_y
_atom_site_fract_z
_atom_site_U_iso_or_equiv
_atom_site_adp_type
_atom_site_occupancy
_atom_site_symmetry_multiplicity
_atom_site_calc_flag
_atom_site_refinement_flags
_atom_site_disorder_assembly
_atom_site_disorder_group
Cr1 Cr 0.33021(7) 0.00770(4) 0.25470(4) 0.02609(19) Uani 1 1 d . . .
Cr2 Cr 0.74339(7) 0.50192(4) 0.30780(3) 0.02449(19) Uani 1 1 d . . .
O6 O 0.5817(3) 0.42373(19) 0.38598(16) 0.0288(7) Uani 1 1 d D . .
H6W1 H 0.494(3) 0.410(3) 0.374(2) 0.043 Uiso 1 1 d D . .
H6W2 H 0.616(4) 0.368(2) 0.400(2) 0.043 Uiso 1 1 d D . .
C1 C 0.5539(5) -0.0102(3) 0.3678(2) 0.0363(11) Uani 1 1 d . . .
H1A H 0.6111 0.0236 0.3993 0.054 Uiso 1 1 calc R . .
H1B H 0.6284 -0.0421 0.3279 0.054 Uiso 1 1 calc R . .
H1C H 0.4886 -0.0616 0.3998 0.054 Uiso 1 1 calc R . .
C10 C 0.0740(5) -0.1014(3) 0.3745(2) 0.0384(11) Uani 1 1 d . . .
H10A H -0.0183 -0.0966 0.4155 0.058 Uiso 1 1 calc R . .
H10B H 0.1524 -0.1475 0.3924 0.058 Uiso 1 1 calc R . .
H10C H 0.0441 -0.1269 0.3303 0.058 Uiso 1 1 calc R . .
O1 O 0.3700(3) -0.12145(19) 0.29855(16) 0.0336(7) Uani 1 1 d . . .
O2 O 0.4882(3) -0.09116(19) 0.23714(16) 0.0329(7) Uani 1 1 d . . .
O3 O 0.2355(3) -0.0594(2) 0.18016(17) 0.0310(7) Uani 1 1 d D . .
H3W1 H 0.145(3) -0.072(3) 0.194(2) 0.046 Uiso 1 1 d D . .
H3W2 H 0.281(4) -0.108(3) 0.158(2) 0.046 Uiso 1 1 d D . .
O4 O 0.8193(3) 0.37478(19) 0.27656(17) 0.0375(7) Uani 1 1 d . . .
O5 O 0.8801(3) 0.3995(2) 0.33653(17) 0.0408(8) Uani 1 1 d . . .
C16 C 0.8225(6) 0.5137(3) 0.4642(2) 0.0414(12) Uani 1 1 d . . .
H16A H 0.8901 0.4533 0.4555 0.062 Uiso 1 1 calc R . .
H16B H 0.7148 0.4939 0.4848 0.062 Uiso 1 1 calc R . .
H16C H 0.8585 0.5525 0.5006 0.062 Uiso 1 1 calc R . .
N1 N 0.4520(4) 0.0662(2) 0.33143(18) 0.0277(8) Uani 1 1 d . . .
N2 N 0.4980(4) 0.0913(2) 0.16974(18) 0.0297(8) Uani 1 1 d . . .
N3 N 0.1835(4) 0.1401(2) 0.22400(18) 0.0275(8) Uani 1 1 d . . .
N4 N 0.1409(4) 0.0009(2) 0.35212(18) 0.0285(8) Uani 1 1 d . . .
N5 N 0.5794(4) 0.6324(2) 0.32214(18) 0.0268(8) Uani 1 1 d . . .
N6 N 0.8290(4) 0.5771(2) 0.39033(17) 0.0252(8) Uani 1 1 d . . .
N7 N 0.9386(4) 0.5689(2) 0.23274(18) 0.0316(8) Uani 1 1 d . . .
N8 N 0.6501(4) 0.5064(2) 0.20546(18) 0.0294(8) Uani 1 1 d . . .
C2 C 0.5572(5) 0.1464(3) 0.2888(2) 0.0336(10) Uani 1 1 d . . .
H2A H 0.6425 0.1557 0.3160 0.040 Uiso 1 1 calc R . .
H2B H 0.4976 0.2112 0.2848 0.040 Uiso 1 1 calc R . .
C3 C 0.6236(5) 0.1137(3) 0.2104(2) 0.0335(11) Uani 1 1 d . . .
H3A H 0.6885 0.1677 0.1800 0.040 Uiso 1 1 calc R . .
H3B H 0.6918 0.0528 0.2150 0.040 Uiso 1 1 calc R . .
C4 C 0.5710(5) 0.0341(3) 0.1033(2) 0.0436(12) Uani 1 1 d . . .
H4A H 0.6454 0.0767 0.0674 0.065 Uiso 1 1 calc R . .
H4B H 0.4896 0.0147 0.0777 0.065 Uiso 1 1 calc R . .
H4C H 0.6258 -0.0265 0.1213 0.065 Uiso 1 1 calc R . .
C5 C 0.4247(5) 0.1864(3) 0.1382(2) 0.0339(11) Uani 1 1 d . . .
H5A H 0.5046 0.2384 0.1234 0.041 Uiso 1 1 calc R . .
H5B H 0.3872 0.1728 0.0919 0.041 Uiso 1 1 calc R . .
C6 C 0.2910(5) 0.2254(3) 0.1951(2) 0.0323(10) Uani 1 1 d . . .
H6A H 0.2351 0.2817 0.1707 0.039 Uiso 1 1 calc R . .
H6B H 0.3295 0.2503 0.2378 0.039 Uiso 1 1 calc R . .
C7 C 0.0952(5) 0.1257(3) 0.1629(2) 0.0376(11) Uani 1 1 d . . .
H7A H 0.0136 0.0768 0.1825 0.056 Uiso 1 1 calc R . .
H7B H 0.1670 0.1007 0.1189 0.056 Uiso 1 1 calc R . .
H7C H 0.0470 0.1903 0.1474 0.056 Uiso 1 1 calc R . .
C8 C 0.0673(5) 0.1664(3) 0.2924(2) 0.0346(11) Uani 1 1 d . . .
H8A H -0.0202 0.2076 0.2768 0.041 Uiso 1 1 calc R . .
H8B H 0.1167 0.2056 0.3246 0.041 Uiso 1 1 calc R . .
C9 C 0.0081(5) 0.0699(3) 0.3359(2) 0.0344(10) Uani 1 1 d . . .
H9A H -0.0540 0.0360 0.3060 0.041 Uiso 1 1 calc R . .
H9B H -0.0611 0.0850 0.3847 0.041 Uiso 1 1 calc R . .
C11 C 0.2039(5) 0.0317(3) 0.4178(2) 0.0344(11) Uani 1 1 d . . .
H11A H 0.2441 -0.0291 0.4448 0.041 Uiso 1 1 calc R . .
H11B H 0.1176 0.0621 0.4542 0.041 Uiso 1 1 calc R . .
C12 C 0.3333(5) 0.1063(3) 0.3939(2) 0.0326(10) Uani 1 1 d . . .
H12A H 0.2903 0.1723 0.3760 0.039 Uiso 1 1 calc R . .
H12B H 0.3818 0.1159 0.4379 0.039 Uiso 1 1 calc R . .
C13 C 0.4366(5) 0.6109(3) 0.3829(3) 0.0374(11) Uani 1 1 d . . .
H13A H 0.3729 0.6731 0.3907 0.056 Uiso 1 1 calc R . .
H13B H 0.4684 0.5854 0.4307 0.056 Uiso 1 1 calc R . .
H13C H 0.3755 0.5603 0.3669 0.056 Uiso 1 1 calc R . .
C14 C 0.6587(5) 0.7156(3) 0.3463(2) 0.0300(10) Uani 1 1 d . . .
H14A H 0.5813 0.7692 0.3643 0.036 Uiso 1 1 calc R . .
H14B H 0.7360 0.7452 0.3027 0.036 Uiso 1 1 calc R . .
C15 C 0.7390(5) 0.6742(3) 0.4094(2) 0.0311(10) Uani 1 1 d . . .
H15A H 0.6603 0.6617 0.4571 0.037 Uiso 1 1 calc R . .
H15B H 0.8116 0.7243 0.4181 0.037 Uiso 1 1 calc R . .
C17 C 0.9961(5) 0.5978(3) 0.3564(2) 0.0332(10) Uani 1 1 d . . .
H17A H 1.0605 0.5348 0.3589 0.040 Uiso 1 1 calc R . .
H17B H 1.0350 0.6469 0.3855 0.040 Uiso 1 1 calc R . .
C18 C 1.0087(5) 0.6398(3) 0.2740(2) 0.0357(11) Uani 1 1 d . . .
H18A H 0.9533 0.7063 0.2718 0.043 Uiso 1 1 calc R . .
H18B H 1.1198 0.6489 0.2497 0.043 Uiso 1 1 calc R . .
C19 C 1.0662(5) 0.4940(3) 0.2039(3) 0.0497(13) Uani 1 1 d . . .
H19A H 1.1521 0.5294 0.1695 0.075 Uiso 1 1 calc R . .
H19B H 1.0249 0.4453 0.1761 0.075 Uiso 1 1 calc R . .
H19C H 1.1048 0.4584 0.2471 0.075 Uiso 1 1 calc R . .
C20 C 0.8799(5) 0.6201(3) 0.1662(2) 0.0427(12) Uani 1 1 d . . .
H20A H 0.9687 0.6370 0.1238 0.051 Uiso 1 1 calc R . .
H20B H 0.8220 0.6834 0.1806 0.051 Uiso 1 1 calc R . .
C21 C 0.7732(6) 0.5500(3) 0.1415(2) 0.0440(12) Uani 1 1 d . . .
H21A H 0.7215 0.5872 0.1025 0.053 Uiso 1 1 calc R . .
H21B H 0.8373 0.4940 0.1173 0.053 Uiso 1 1 calc R . .
C22 C 0.6084(5) 0.4078(3) 0.1843(2) 0.0381(11) Uani 1 1 d . . .
H22A H 0.5319 0.3760 0.2263 0.057 Uiso 1 1 calc R . .
H22B H 0.7024 0.3641 0.1743 0.057 Uiso 1 1 calc R . .
H22C H 0.5633 0.4185 0.1383 0.057 Uiso 1 1 calc R . .
C23 C 0.5042(5) 0.5703(3) 0.2138(3) 0.0393(11) Uani 1 1 d . . .
H23A H 0.4169 0.5318 0.2455 0.047 Uiso 1 1 calc R . .
H23B H 0.4785 0.5887 0.1629 0.047 Uiso 1 1 calc R . .
C24 C 0.5231(5) 0.6648(3) 0.2504(2) 0.0359(11) Uani 1 1 d . . .
H24A H 0.5997 0.7087 0.2158 0.043 Uiso 1 1 calc R . .
H24B H 0.4220 0.7027 0.2618 0.043 Uiso 1 1 calc R . .
O7 O 0.9909(4) 0.7419(2) 0.51894(18) 0.0451(8) Uani 1 1 d D . .
H7W1 H 0.943(5) 0.705(3) 0.553(2) 0.068 Uiso 1 1 d D . .
H7W2 H 1.084(3) 0.743(4) 0.527(3) 0.068 Uiso 1 1 d D . .
O8 O -0.0336(6) 0.8974(4) 0.0275(2) 0.0976(16) Uani 1 1 d D . .
H8W1 H 0.035(7) 0.940(4) 0.010(4) 0.146 Uiso 1 1 d D . .
H8W2 H -0.033(9) 0.892(5) 0.0754(17) 0.146 Uiso 1 1 d D . .
O9 O 0.6807(5) 0.7941(4) 0.0434(3) 0.0835(13) Uani 1 1 d D . .
H9W1 H 0.725(7) 0.754(4) 0.015(3) 0.125 Uiso 1 1 d D . .
H9W2 H 0.735(7) 0.829(5) 0.060(4) 0.125 Uiso 1 1 d D . .
O10 O 0.3734(5) 0.7845(3) 0.1134(2) 0.0641(11) Uani 1 1 d D . .
H0W1 H 0.337(6) 0.751(4) 0.087(3) 0.096 Uiso 1 1 d D . .
H0W2 H 0.463(4) 0.799(5) 0.093(3) 0.096 Uiso 1 1 d D . .
O11 O 0.1437(17) 0.3444(9) 0.0438(7) 0.067(3) Uani 0.593(15) 1 d PDU A 1
H1W1 H 0.060(5) 0.376(5) 0.036(4) 0.100 Uiso 1 1 d D B 1
H1W2 H 0.208(7) 0.391(5) 0.039(5) 0.100 Uiso 1 1 d D C 1
O11' O 0.218(3) 0.3684(14) 0.0481(12) 0.066(3) Uani 0.407(15) 1 d PU A 2
O12 O 0.3289(8) 0.5030(6) 0.0358(4) 0.061(3) Uani 0.525(9) 1 d P D 2
O12' O 0.9205(10) 0.2944(6) 0.0476(4) 0.067(3) Uani 0.475(9) 1 d P D 1
Cl1 Cl 0.89666(13) 0.88889(8) 0.20392(7) 0.0408(3) Uani 1 1 d . . .
Cl2 Cl 0.27410(12) 0.37514(7) 0.35389(6) 0.0346(3) Uani 1 1 d . . .
Cl3 Cl 0.66140(13) 0.21564(8) 0.46656(6) 0.0402(3) Uani 1 1 d . . .
Cl4 Cl 0.3366(3) 0.5900(2) 0.03252(14) 0.0461(10) Uani 0.474(4) 1 d P E 1
Cl4' Cl 0.8120(3) 0.28144(18) 0.01776(15) 0.0545(10) Uani 0.526(4) 1 d P E 2

loop_
_atom_site_aniso_label
_atom_site_aniso_U_11
_atom_site_aniso_U_22
_atom_site_aniso_U_33
_atom_site_aniso_U_23
_atom_site_aniso_U_13
_atom_site_aniso_U_12
Cr1 0.0260(4) 0.0198(3) 0.0322(4) -0.0017(3) -0.0058(3) 0.0011(3)
Cr2 0.0232(4) 0.0216(3) 0.0288(4) -0.0011(3) -0.0066(3) 0.0017(3)
O6 0.0257(17) 0.0248(15) 0.0372(17) 0.0025(13) -0.0117(14) -0.0006(13)
C1 0.041(3) 0.029(2) 0.043(3) 0.003(2) -0.023(2) 0.005(2)
C10 0.042(3) 0.029(2) 0.040(3) -0.003(2) 0.004(2) -0.007(2)
O1 0.0335(18) 0.0246(15) 0.0414(18) 0.0004(13) -0.0072(15) 0.0028(13)
O2 0.0290(17) 0.0242(15) 0.0442(18) -0.0066(13) -0.0041(15) 0.0061(13)
O3 0.0256(17) 0.0306(17) 0.0388(18) -0.0076(13) -0.0098(15) 0.0007(14)
O4 0.0400(19) 0.0270(16) 0.0467(19) -0.0116(14) -0.0084(16) 0.0043(14)
O5 0.0343(18) 0.0319(16) 0.058(2) 0.0017(15) -0.0194(16) 0.0098(14)
C16 0.056(3) 0.036(3) 0.037(3) 0.002(2) -0.022(2) -0.005(2)
N1 0.028(2) 0.0195(17) 0.036(2) -0.0022(15) -0.0074(17) 0.0022(15)
N2 0.032(2) 0.0248(18) 0.032(2) -0.0050(15) -0.0046(17) -0.0005(16)
N3 0.027(2) 0.0218(17) 0.034(2) -0.0012(15) -0.0081(17) -0.0003(15)
N4 0.031(2) 0.0201(17) 0.033(2) -0.0008(14) -0.0040(17) 0.0011(15)
N5 0.023(2) 0.0206(17) 0.038(2) -0.0007(15) -0.0101(17) -0.0028(15)
N6 0.026(2) 0.0203(17) 0.0299(19) 0.0004(14) -0.0097(16) 0.0031(14)
N7 0.024(2) 0.038(2) 0.031(2) -0.0067(16) -0.0015(16) 0.0002(16)
N8 0.031(2) 0.0241(18) 0.034(2) 0.0002(15) -0.0094(17) -0.0001(16)
C2 0.030(3) 0.026(2) 0.046(3) -0.003(2) -0.011(2) -0.0045(19)
C3 0.017(2) 0.033(2) 0.050(3) 0.001(2) -0.010(2) -0.0023(19)
C4 0.044(3) 0.037(3) 0.044(3) -0.012(2) 0.008(2) -0.005(2)
C5 0.040(3) 0.024(2) 0.037(3) 0.0040(19) -0.010(2) -0.006(2)
C6 0.034(3) 0.020(2) 0.042(3) 0.0015(19) -0.008(2) -0.0023(19)
C7 0.039(3) 0.028(2) 0.048(3) 0.004(2) -0.016(2) -0.001(2)
C8 0.028(3) 0.030(2) 0.046(3) -0.002(2) -0.010(2) 0.0076(19)
C9 0.025(3) 0.037(2) 0.039(3) -0.006(2) -0.003(2) 0.004(2)
C11 0.040(3) 0.031(2) 0.032(2) -0.0027(19) -0.008(2) 0.005(2)
C12 0.036(3) 0.029(2) 0.035(3) -0.0091(19) -0.012(2) 0.003(2)
C13 0.021(2) 0.031(2) 0.058(3) -0.009(2) -0.002(2) -0.0001(19)
C14 0.023(2) 0.017(2) 0.052(3) -0.0040(19) -0.010(2) -0.0001(17)
C15 0.028(3) 0.031(2) 0.037(3) -0.0110(19) -0.006(2) -0.0001(19)
C17 0.027(3) 0.029(2) 0.048(3) -0.006(2) -0.017(2) 0.0039(19)
C18 0.022(2) 0.036(2) 0.049(3) -0.008(2) -0.003(2) -0.001(2)
C19 0.031(3) 0.051(3) 0.061(3) -0.021(3) 0.012(2) 0.004(2)
C20 0.048(3) 0.046(3) 0.032(3) 0.008(2) -0.005(2) -0.013(2)
C21 0.056(3) 0.045(3) 0.032(3) 0.001(2) -0.008(2) -0.013(2)
C22 0.052(3) 0.031(2) 0.034(3) -0.005(2) -0.013(2) -0.007(2)
C23 0.039(3) 0.034(3) 0.049(3) 0.000(2) -0.024(2) 0.003(2)
C24 0.035(3) 0.023(2) 0.056(3) 0.000(2) -0.025(2) 0.0074(19)
O7 0.043(2) 0.046(2) 0.046(2) 0.0092(15) -0.0125(18) -0.0060(17)
O8 0.091(4) 0.130(4) 0.060(3) 0.012(3) -0.007(3) 0.038(3)
O9 0.081(3) 0.092(4) 0.083(3) -0.037(2) -0.025(3) 0.039(3)
O10 0.086(3) 0.046(2) 0.066(3) -0.0273(19) -0.023(2) 0.019(2)
O11 0.093(10) 0.051(5) 0.051(3) 0.006(4) -0.008(6) 0.008(5)
O11' 0.093(10) 0.050(5) 0.050(3) 0.005(4) -0.008(6) 0.008(5)
O12 0.056(5) 0.060(6) 0.063(5) -0.014(4) 0.001(4) -0.002(4)
O12' 0.062(6) 0.083(6) 0.065(6) -0.018(4) -0.035(5) 0.027(5)
Cl1 0.0319(7) 0.0349(6) 0.0550(7) 0.0067(5) -0.0113(6) -0.0059(5)
Cl2 0.0253(6) 0.0258(5) 0.0534(7) -0.0066(5) -0.0079(5) -0.0010(4)
Cl3 0.0488(7) 0.0307(6) 0.0444(7) 0.0032(5) -0.0193(6) -0.0063(5)
Cl4 0.0431(17) 0.050(2) 0.0461(16) -0.0044(13) -0.0124(13) 0.0013(13)
Cl4' 0.0422(18) 0.0609(16) 0.0582(17) -0.0084(12) -0.0034(13) -0.0027(12)

loop_
_atom_type_symbol
_atom_type_description
_atom_type_scat_dispersion_real
_atom_type_scat_dispersion_imag
_atom_type_scat_source
C C 0.0033 0.0016 'International Tables Vol C Tables 4.2.6.8 and 6.1.1.4'
H H 0.0000 0.0000 'International Tables Vol C Tables 4.2.6.8 and 6.1.1.4'
N N 0.0061 0.0033 'International Tables Vol C Tables 4.2.6.8 and 6.1.1.4'
O O 0.0106 0.0060 'International Tables Vol C Tables 4.2.6.8 and 6.1.1.4'
Cl Cl 0.1484 0.1585 'International Tables Vol C Tables 4.2.6.8 and 6.1.1.4'
Cr Cr 0.3209 0.6236 'International Tables Vol C Tables 4.2.6.8 and 6.1.1.4'

loop_
_geom_angle_atom_site_label_1
_geom_angle_atom_site_label_2
_geom_angle_atom_site_label_3
_geom_angle
O2 Cr1 O1 43.88(11)
O2 Cr1 O3 84.99(12)
O1 Cr1 O3 87.18(12)
O2 Cr1 N1 88.41(12)
O1 Cr1 N1 88.14(12)
O3 Cr1 N1 173.40(12)
O2 Cr1 N4 124.00(12)
O1 Cr1 N4 80.46(12)
O3 Cr1 N4 100.58(12)
N1 Cr1 N4 83.21(12)
O2 Cr1 N2 80.60(12)
O1 Cr1 N2 124.03(13)
O3 Cr1 N2 95.82(12)
N1 Cr1 N2 82.96(12)
N4 Cr1 N2 151.28(12)
O2 Cr1 N3 155.81(12)
O1 Cr1 N3 156.01(12)
O3 Cr1 N3 84.02(12)
N1 Cr1 N3 102.06(12)
N4 Cr1 N3 79.29(12)
N2 Cr1 N3 79.16(12)
O5 Cr2 O4 42.71(12)
O5 Cr2 O6 83.22(12)
O4 Cr2 O6 85.41(12)
O5 Cr2 N7 88.09(13)
O4 Cr2 N7 89.26(12)
O6 Cr2 N7 171.17(13)
O5 Cr2 N6 81.52(12)
O4 Cr2 N6 123.93(13)
O6 Cr2 N6 94.77(11)
N7 Cr2 N6 82.38(12)
O5 Cr2 N8 123.62(13)
O4 Cr2 N8 81.43(13)
O6 Cr2 N8 102.72(12)
N7 Cr2 N8 83.38(12)
N6 Cr2 N8 150.54(12)
O5 Cr2 N5 156.87(13)
O4 Cr2 N5 156.67(12)
O6 Cr2 N5 86.76(11)
N7 Cr2 N5 100.79(12)
N6 Cr2 N5 78.60(12)
N8 Cr2 N5 78.92(12)
Cr2 O6 H6W1 119(3)
Cr2 O6 H6W2 112(3)
H6W1 O6 H6W2 104(3)
N1 C1 H1A 109.5
N1 C1 H1B 109.5
H1A C1 H1B 109.5
N1 C1 H1C 109.5
H1A C1 H1C 109.5
H1B C1 H1C 109.5
N4 C10 H10A 109.5
N4 C10 H10B 109.5
H10A C10 H10B 109.5
N4 C10 H10C 109.5
H10A C10 H10C 109.5
H10B C10 H10C 109.5
O2 O1 Cr1 67.70(15)
O1 O2 Cr1 68.41(15)
Cr1 O3 H3W1 116(3)
Cr1 O3 H3W2 121(3)
H3W1 O3 H3W2 108(3)
O5 O4 Cr2 68.22(16)
O4 O5 Cr2 69.07(16)
N6 C16 H16A 109.5
N6 C16 H16B 109.5
H16A C16 H16B 109.5
N6 C16 H16C 109.5
H16A C16 H16C 109.5
H16B C16 H16C 109.5
C12 N1 C2 111.8(3)
C12 N1 C1 107.4(3)
C2 N1 C1 106.6(3)
C12 N1 Cr1 107.6(2)
C2 N1 Cr1 108.9(2)
C1 N1 Cr1 114.7(2)
C4 N2 C3 108.0(3)
C4 N2 C5 107.0(3)
C3 N2 C5 111.5(3)
C4 N2 Cr1 114.1(2)
C3 N2 Cr1 104.9(2)
C5 N2 Cr1 111.3(2)
C8 N3 C7 107.3(3)
C8 N3 C6 110.5(3)
C7 N3 C6 107.3(3)
C8 N3 Cr1 109.8(2)
C7 N3 Cr1 114.8(2)
C6 N3 Cr1 107.1(2)
C10 N4 C11 108.0(3)
C10 N4 C9 106.2(3)
C11 N4 C9 111.3(3)
C10 N4 Cr1 114.6(2)
C11 N4 Cr1 106.9(2)
C9 N4 Cr1 109.9(2)
C14 N5 C24 110.7(3)
C14 N5 C13 106.8(3)
C24 N5 C13 106.6(3)
C14 N5 Cr2 108.6(2)
C24 N5 Cr2 111.3(2)
C13 N5 Cr2 112.7(2)
C17 N6 C16 108.4(3)
C17 N6 C15 110.3(3)
C16 N6 C15 106.5(3)
C17 N6 Cr2 106.0(2)
C16 N6 Cr2 112.7(2)
C15 N6 Cr2 113.0(2)
C18 N7 C20 112.5(3)
C18 N7 C19 106.6(3)
C20 N7 C19 108.4(3)
C18 N7 Cr2 109.1(2)
C20 N7 Cr2 106.9(2)
C19 N7 Cr2 113.5(3)
C23 N8 C22 105.9(3)
C23 N8 C21 111.0(3)
C22 N8 C21 107.7(3)
C23 N8 Cr2 109.7(2)
C22 N8 Cr2 116.0(2)
C21 N8 Cr2 106.7(2)
N1 C2 C3 107.8(3)
N1 C2 H2A 110.1
C3 C2 H2A 110.1
N1 C2 H2B 110.1
C3 C2 H2B 110.1
H2A C2 H2B 108.5
N2 C3 C2 111.8(3)
N2 C3 H3A 109.3
C2 C3 H3A 109.3
N2 C3 H3B 109.3
C2 C3 H3B 109.3
H3A C3 H3B 107.9
N2 C4 H4A 109.5
N2 C4 H4B 109.5
H4A C4 H4B 109.5
N2 C4 H4C 109.5
H4A C4 H4C 109.5
H4B C4 H4C 109.5
C6 C5 N2 111.8(3)
C6 C5 H5A 109.3
N2 C5 H5A 109.3
C6 C5 H5B 109.3
N2 C5 H5B 109.3
H5A C5 H5B 107.9
C5 C6 N3 107.6(3)
C5 C6 H6A 110.2
N3 C6 H6A 110.2
C5 C6 H6B 110.2
N3 C6 H6B 110.2
H6A C6 H6B 108.5
N3 C7 H7A 109.5
N3 C7 H7B 109.5
H7A C7 H7B 109.5
N3 C7 H7C 109.5
H7A C7 H7C 109.5
H7B C7 H7C 109.5
N3 C8 C9 107.8(3)
N3 C8 H8A 110.2
C9 C8 H8A 110.2
N3 C8 H8B 110.2
C9 C8 H8B 110.2
H8A C8 H8B 108.5
C8 C9 N4 111.0(3)
C8 C9 H9A 109.4
N4 C9 H9A 109.4
C8 C9 H9B 109.4
N4 C9 H9B 109.4
H9A C9 H9B 108.0
N4 C11 C12 113.3(3)
N4 C11 H11A 108.9
C12 C11 H11A 108.9
N4 C11 H11B 108.9
C12 C11 H11B 108.9
H11A C11 H11B 107.7
N1 C12 C11 108.4(3)
N1 C12 H12A 110.0
C11 C12 H12A 110.0
N1 C12 H12B 110.0
C11 C12 H12B 110.0
H12A C12 H12B 108.4
N5 C13 H13A 109.5
N5 C13 H13B 109.5
H13A C13 H13B 109.5
N5 C13 H13C 109.5
H13A C13 H13C 109.5
H13B C13 H13C 109.5
N5 C14 C15 108.5(3)
N5 C14 H14A 110.0
C15 C14 H14A 110.0
N5 C14 H14B 110.0
C15 C14 H14B 110.0
H14A C14 H14B 108.4
C14 C15 N6 111.2(3)
C14 C15 H15A 109.4
N6 C15 H15A 109.4
C14 C15 H15B 109.4
N6 C15 H15B 109.4
H15A C15 H15B 108.0
N6 C17 C18 109.0(3)
N6 C17 H17A 109.9
C18 C17 H17A 109.9
N6 C17 H17B 109.9
C18 C17 H17B 109.9
H17A C17 H17B 108.3
N7 C18 C17 109.2(3)
N7 C18 H18A 109.8
C17 C18 H18A 109.8
N7 C18 H18B 109.8
C17 C18 H18B 109.8
H18A C18 H18B 108.3
N7 C19 H19A 109.5
N7 C19 H19B 109.5
H19A C19 H19B 109.5
N7 C19 H19C 109.5
H19A C19 H19C 109.5
H19B C19 H19C 109.5
N7 C20 C21 108.5(3)
N7 C20 H20A 110.0
C21 C20 H20A 110.0
N7 C20 H20B 110.0
C21 C20 H20B 110.0
H20A C20 H20B 108.4
N8 C21 C20 113.9(3)
N8 C21 H21A 108.8
C20 C21 H21A 108.8
N8 C21 H21B 108.8
C20 C21 H21B 108.8
H21A C21 H21B 107.7
N8 C22 H22A 109.5
N8 C22 H22B 109.5
H22A C22 H22B 109.5
N8 C22 H22C 109.5
H22A C22 H22C 109.5
H22B C22 H22C 109.5
N8 C23 C24 110.7(3)
N8 C23 H23A 109.5
C24 C23 H23A 109.5
N8 C23 H23B 109.5
C24 C23 H23B 109.5
H23A C23 H23B 108.1
N5 C24 C23 106.9(3)
N5 C24 H24A 110.3
C23 C24 H24A 110.3
N5 C24 H24B 110.3
C23 C24 H24B 110.3
H24A C24 H24B 108.6
H7W1 O7 H7W2 106(3)
H8W1 O8 H8W2 103(4)
H9W1 O9 H9W2 116(5)
H0W1 O10 H0W2 110(4)
H1W1 O11 H1W2 103(4)
H1W1 O11' H1W2 66(7)

loop_
_geom_bond_atom_site_label_1
_geom_bond_atom_site_label_2
_geom_bond_distance
Cr1 O2 1.861(3)
Cr1 O1 1.870(3)
Cr1 O3 2.010(3)
Cr1 N1 2.129(3)
Cr1 N4 2.151(3)
Cr1 N2 2.159(3)
Cr1 N3 2.222(3)
Cr2 O5 1.873(3)
Cr2 O4 1.884(3)
Cr2 O6 2.031(3)
Cr2 N7 2.127(3)
Cr2 N6 2.140(3)
Cr2 N8 2.153(3)
Cr2 N5 2.199(3)
O6 H6W1 0.87(2)
O6 H6W2 0.82(2)
C1 N1 1.508(5)
C1 H1A 0.9800
C1 H1B 0.9800
C1 H1C 0.9800
C10 N4 1.499(5)
C10 H10A 0.9800
C10 H10B 0.9800
C10 H10C 0.9800
O1 O2 1.394(4)
O3 H3W1 0.80(2)
O3 H3W2 0.84(2)
O4 O5 1.368(4)
C16 N6 1.496(5)
C16 H16A 0.9800
C16 H16B 0.9800
C16 H16C 0.9800
N1 C12 1.488(5)
N1 C2 1.496(5)
N2 C4 1.493(5)
N2 C3 1.494(5)
N2 C5 1.504(5)
N3 C8 1.485(5)
N3 C7 1.495(5)
N3 C6 1.499(5)
N4 C11 1.500(5)
N4 C9 1.502(5)
N5 C14 1.482(5)
N5 C24 1.489(5)
N5 C13 1.502(5)
N6 C17 1.494(5)
N6 C15 1.512(5)
N7 C18 1.484(5)
N7 C20 1.488(5)
N7 C19 1.505(5)
N8 C23 1.487(5)
N8 C22 1.487(5)
N8 C21 1.501(5)
C2 C3 1.508(6)
C2 H2A 0.9900
C2 H2B 0.9900
C3 H3A 0.9900
C3 H3B 0.9900
C4 H4A 0.9800
C4 H4B 0.9800
C4 H4C 0.9800
C5 C6 1.497(5)
C5 H5A 0.9900
C5 H5B 0.9900
C6 H6A 0.9900
C6 H6B 0.9900
C7 H7A 0.9800
C7 H7B 0.9800
C7 H7C 0.9800
C8 C9 1.499(5)
C8 H8A 0.9900
C8 H8B 0.9900
C9 H9A 0.9900
C9 H9B 0.9900
C11 C12 1.514(5)
C11 H11A 0.9900
C11 H11B 0.9900
C12 H12A 0.9900
C12 H12B 0.9900
C13 H13A 0.9800
C13 H13B 0.9800
C13 H13C 0.9800
C14 C15 1.499(5)
C14 H14A 0.9900
C14 H14B 0.9900
C15 H15A 0.9900
C15 H15B 0.9900
C17 C18 1.515(6)
C17 H17A 0.9900
C17 H17B 0.9900
C18 H18A 0.9900
C18 H18B 0.9900
C19 H19A 0.9800
C19 H19B 0.9800
C19 H19C 0.9800
C20 C21 1.511(6)
C20 H20A 0.9900
C20 H20B 0.9900
C21 H21A 0.9900
C21 H21B 0.9900
C22 H22A 0.9800
C22 H22B 0.9800
C22 H22C 0.9800
C23 C24 1.508(6)
C23 H23A 0.9900
C23 H23B 0.9900
C24 H24A 0.9900
C24 H24B 0.9900
O7 H7W1 0.81(2)
O7 H7W2 0.85(3)
O8 H8W1 0.84(3)
O8 H8W2 0.86(3)
O9 H9W1 0.80(3)
O9 H9W2 0.79(3)
O10 H0W1 0.81(3)
O10 H0W2 0.82(3)
O11 H1W1 0.86(3)
O11 H1W2 0.85(3)
O11' H1W2 0.35(8)

loop_
_geom_hbond_atom_site_label_D
_geom_hbond_atom_site_label_H
_geom_hbond_atom_site_label_A
_geom_hbond_distance_DH
_geom_hbond_distance_HA
_geom_hbond_distance_DA
_geom_hbond_angle_DHA
_geom_hbond_site_symmetry_A
O6 H6W1 Cl2 0.87(2) 2.11(2) 2.979(3) 175(4) .
O6 H6W2 Cl3 0.82(2) 2.32(3) 3.118(3) 165(4) .
O3 H3W1 Cl1 0.80(2) 2.23(3) 3.014(3) 167(4) 1_445
O3 H3W2 O10 0.84(2) 1.78(2) 2.621(4) 177(4) 1_545
O7 H7W1 Cl2 0.81(2) 2.47(3) 3.251(3) 161(4) 2_666
O7 H7W2 Cl3 0.85(3) 2.35(3) 3.189(3) 166(4) 2_766
O8 H8W1 O8 0.84(3) 2.21(5) 2.867(10) 135(7) 2_575
O8 H8W2 Cl1 0.86(3) 2.26(3) 3.096(4) 164(7) 1_455
O9 H9W1 O11 0.80(3) 1.95(3) 2.743(13) 171(7) 2_665
O9 H9W1 O11' 0.80(3) 2.06(4) 2.84(2) 164(7) 2_665
O9 H9W2 O8 0.79(3) 2.21(5) 2.867(7) 141(6) 1_655
O10 H0W1 Cl4 0.81(3) 2.44(4) 3.154(4) 148(6) .
O10 H0W1 Cl4' 0.81(3) 2.57(4) 3.324(5) 156(6) 2_665
O10 H0W2 O9 0.82(3) 1.93(3) 2.731(6) 165(6) .
O11 H1W2 Cl4 0.85(3) 2.92(4) 3.732(14) 162(7) .

loop_
_geom_torsion_atom_site_label_1
_geom_torsion_atom_site_label_2
_geom_torsion_atom_site_label_3
_geom_torsion_atom_site_label_4
_geom_torsion
O3 Cr1 O1 O2 85.70(17)
N1 Cr1 O1 O2 -89.64(17)
N4 Cr1 O1 O2 -173.07(18)
N2 Cr1 O1 O2 -9.4(2)
N3 Cr1 O1 O2 154.2(3)
O3 Cr1 O2 O1 -91.15(17)
N1 Cr1 O2 O1 88.97(17)
N4 Cr1 O2 O1 8.2(2)
N2 Cr1 O2 O1 172.09(18)
N3 Cr1 O2 O1 -154.4(3)
O6 Cr2 O4 O5 -84.97(18)
N7 Cr2 O4 O5 87.99(19)
N6 Cr2 O4 O5 7.7(2)
N8 Cr2 O4 O5 171.40(19)
N5 Cr2 O4 O5 -155.7(3)
O6 Cr2 O5 O4 90.57(18)
N7 Cr2 O5 O4 -90.98(18)
N6 Cr2 O5 O4 -173.55(19)
N8 Cr2 O5 O4 -10.2(2)
N5 Cr2 O5 O4 155.5(3)
O2 Cr1 N1 C12 -146.0(2)
O1 Cr1 N1 C12 -102.1(2)
N4 Cr1 N1 C12 -21.5(2)
N2 Cr1 N1 C12 133.2(2)
N3 Cr1 N1 C12 56.0(2)
O2 Cr1 N1 C2 92.6(2)
O1 Cr1 N1 C2 136.5(3)
N4 Cr1 N1 C2 -142.9(3)
N2 Cr1 N1 C2 11.9(2)
N3 Cr1 N1 C2 -65.4(3)
O2 Cr1 N1 C1 -26.7(3)
O1 Cr1 N1 C1 17.2(3)
N4 Cr1 N1 C1 97.8(3)
N2 Cr1 N1 C1 -107.4(3)
N3 Cr1 N1 C1 175.3(3)
O2 Cr1 N2 C4 44.6(3)
O1 Cr1 N2 C4 51.2(3)
O3 Cr1 N2 C4 -39.3(3)
N1 Cr1 N2 C4 134.2(3)
N4 Cr1 N2 C4 -164.1(3)
N3 Cr1 N2 C4 -122.1(3)
O2 Cr1 N2 C3 -73.5(2)
O1 Cr1 N2 C3 -66.9(3)
O3 Cr1 N2 C3 -157.4(2)
N1 Cr1 N2 C3 16.1(2)
N4 Cr1 N2 C3 77.9(4)
N3 Cr1 N2 C3 119.9(2)
O2 Cr1 N2 C5 165.8(3)
O1 Cr1 N2 C5 172.4(2)
O3 Cr1 N2 C5 81.9(3)
N1 Cr1 N2 C5 -104.6(3)
N4 Cr1 N2 C5 -42.9(4)
N3 Cr1 N2 C5 -0.8(2)
O2 Cr1 N3 C8 -179.5(3)
O1 Cr1 N3 C8 48.0(4)
O3 Cr1 N3 C8 117.1(2)
N1 Cr1 N3 C8 -65.5(3)
N4 Cr1 N3 C8 15.1(2)
N2 Cr1 N3 C8 -145.8(3)
O2 Cr1 N3 C7 59.6(4)
O1 Cr1 N3 C7 -73.0(4)
O3 Cr1 N3 C7 -3.9(3)
N1 Cr1 N3 C7 173.6(2)
N4 Cr1 N3 C7 -105.8(3)
N2 Cr1 N3 C7 93.3(3)
O2 Cr1 N3 C6 -59.5(4)
O1 Cr1 N3 C6 168.0(3)
O3 Cr1 N3 C6 -122.9(2)
N1 Cr1 N3 C6 54.5(3)
N4 Cr1 N3 C6 135.1(3)
N2 Cr1 N3 C6 -25.8(2)
O2 Cr1 N4 C10 -40.6(3)
O1 Cr1 N4 C10 -34.8(3)
O3 Cr1 N4 C10 50.4(3)
N1 Cr1 N4 C10 -124.1(3)
N2 Cr1 N4 C10 174.2(3)
N3 Cr1 N4 C10 132.2(3)
O2 Cr1 N4 C11 79.0(3)
O1 Cr1 N4 C11 84.7(2)
O3 Cr1 N4 C11 170.0(2)
N1 Cr1 N4 C11 -4.5(2)
N2 Cr1 N4 C11 -66.2(4)
N3 Cr1 N4 C11 -108.2(2)
O2 Cr1 N4 C9 -160.1(2)
O1 Cr1 N4 C9 -154.3(3)
O3 Cr1 N4 C9 -69.0(3)
N1 Cr1 N4 C9 116.5(2)
N2 Cr1 N4 C9 54.8(4)
N3 Cr1 N4 C9 12.8(2)
O5 Cr2 N5 C14 58.0(4)
O4 Cr2 N5 C14 -167.2(3)
O6 Cr2 N5 C14 122.3(2)
N7 Cr2 N5 C14 -53.1(3)
N6 Cr2 N5 C14 26.8(2)
N8 Cr2 N5 C14 -134.0(3)
O5 Cr2 N5 C24 -179.9(3)
O4 Cr2 N5 C24 -45.1(4)
O6 Cr2 N5 C24 -115.6(2)
N7 Cr2 N5 C24 69.1(3)
N6 Cr2 N5 C24 148.9(3)
N8 Cr2 N5 C24 -11.9(2)
O5 Cr2 N5 C13 -60.1(4)
O4 Cr2 N5 C13 74.7(4)
O6 Cr2 N5 C13 4.2(3)
N7 Cr2 N5 C13 -171.2(3)
N6 Cr2 N5 C13 -91.4(3)
N8 Cr2 N5 C13 107.8(3)
O5 Cr2 N6 C17 69.0(2)
O4 Cr2 N6 C17 63.7(3)
O6 Cr2 N6 C17 151.4(2)
N7 Cr2 N6 C17 -20.2(2)
N8 Cr2 N6 C17 -82.0(3)
N5 Cr2 N6 C17 -122.9(2)
O5 Cr2 N6 C16 -49.4(3)
O4 Cr2 N6 C16 -54.7(3)
O6 Cr2 N6 C16 33.0(3)
N7 Cr2 N6 C16 -138.6(3)
N8 Cr2 N6 C16 159.7(3)
N5 Cr2 N6 C16 118.7(3)
O5 Cr2 N6 C15 -170.2(3)
O4 Cr2 N6 C15 -175.4(2)
O6 Cr2 N6 C15 -87.8(2)
N7 Cr2 N6 C15 100.6(2)
N8 Cr2 N6 C15 38.9(4)
N5 Cr2 N6 C15 -2.1(2)
O5 Cr2 N7 C18 -89.9(3)
O4 Cr2 N7 C18 -132.6(3)
N6 Cr2 N7 C18 -8.2(3)
N8 Cr2 N7 C18 145.9(3)
N5 Cr2 N7 C18 68.6(3)
O5 Cr2 N7 C20 148.2(3)
O4 Cr2 N7 C20 105.5(3)
N6 Cr2 N7 C20 -130.1(3)
N8 Cr2 N7 C20 24.0(3)
N5 Cr2 N7 C20 -53.3(3)
O5 Cr2 N7 C19 28.8(3)
O4 Cr2 N7 C19 -13.9(3)
N6 Cr2 N7 C19 110.5(3)
N8 Cr2 N7 C19 -95.4(3)
N5 Cr2 N7 C19 -172.7(3)
O5 Cr2 N8 C23 158.0(2)
O4 Cr2 N8 C23 151.0(3)
O6 Cr2 N8 C23 67.7(2)
N7 Cr2 N8 C23 -118.7(2)
N6 Cr2 N8 C23 -57.2(4)
N5 Cr2 N8 C23 -16.3(2)
O5 Cr2 N8 C22 38.2(3)
O4 Cr2 N8 C22 31.2(3)
O6 Cr2 N8 C22 -52.1(3)
N7 Cr2 N8 C22 121.4(3)
N6 Cr2 N8 C22 -177.1(3)
N5 Cr2 N8 C22 -136.2(3)
O5 Cr2 N8 C21 -81.7(3)
O4 Cr2 N8 C21 -88.7(3)
O6 Cr2 N8 C21 -172.0(2)
N7 Cr2 N8 C21 1.5(3)
N6 Cr2 N8 C21 63.0(4)
N5 Cr2 N8 C21 103.9(3)
C12 N1 C2 C3 -156.4(3)
C1 N1 C2 C3 86.6(4)
Cr1 N1 C2 C3 -37.6(4)
C4 N2 C3 C2 -165.0(3)
C5 N2 C3 C2 77.8(4)
Cr1 N2 C3 C2 -42.8(3)
N1 C2 C3 N2 55.4(4)
C4 N2 C5 C6 153.6(3)
C3 N2 C5 C6 -88.5(4)
Cr1 N2 C5 C6 28.3(4)
N2 C5 C6 N3 -51.4(4)
C8 N3 C6 C5 167.6(3)
C7 N3 C6 C5 -75.7(4)
Cr1 N3 C6 C5 48.1(4)
C7 N3 C8 C9 85.5(4)
C6 N3 C8 C9 -157.8(3)
Cr1 N3 C8 C9 -39.9(4)
N3 C8 C9 N4 53.1(4)
C10 N4 C9 C8 -164.0(3)
C11 N4 C9 C8 78.7(4)
Cr1 N4 C9 C8 -39.6(4)
C10 N4 C11 C12 154.3(3)
C9 N4 C11 C12 -89.5(4)
Cr1 N4 C11 C12 30.6(4)
C2 N1 C12 C11 162.8(3)
C1 N1 C12 C11 -80.6(4)
Cr1 N1 C12 C11 43.3(3)
N4 C11 C12 N1 -50.8(4)
C24 N5 C14 C15 -169.4(3)
C13 N5 C14 C15 74.9(4)
Cr2 N5 C14 C15 -46.9(4)
N5 C14 C15 N6 46.3(4)
C17 N6 C15 C14 95.4(4)
C16 N6 C15 C14 -147.3(3)
Cr2 N6 C15 C14 -23.1(4)
C16 N6 C17 C18 166.6(3)
C15 N6 C17 C18 -77.2(4)
Cr2 N6 C17 C18 45.4(3)
C20 N7 C18 C17 153.8(3)
C19 N7 C18 C17 -87.5(4)
Cr2 N7 C18 C17 35.4(4)
N6 C17 C18 N7 -55.1(4)
C18 N7 C20 C21 -164.6(3)
C19 N7 C20 C21 77.8(4)
Cr2 N7 C20 C21 -44.9(4)
C23 N8 C21 C20 91.7(4)
C22 N8 C21 C20 -152.8(4)
Cr2 N8 C21 C20 -27.7(4)
N7 C20 C21 N8 50.1(5)
C22 N8 C23 C24 168.6(3)
C21 N8 C23 C24 -74.8(4)
Cr2 N8 C23 C24 42.8(4)
C14 N5 C24 C23 158.0(3)
C13 N5 C24 C23 -86.2(4)
Cr2 N5 C24 C23 37.1(4)
N8 C23 C24 N5 -52.8(5)
